data_4341128
loop_
_publ_author_name
'Ranis, Leila G.'
'Werellapatha, Kalpani'
'Pietrini, Nicholas J.'
'Bunker, Bruce A.'
'Brown, Seth N.'

_publ_section_title
;
 Metal and Ligand Effects on Bonding in Group 6 Complexes of Redox-Active
 Amidodiphenoxides
;
_journal_name_full 'Inorganic Chemistry'
_journal_page_first 140923084651005
_journal_paper_doi 10.1021/ic501222n
_journal_year 2014
_chemical_formula_moiety 'C56 H80 Cr N2 O4'
_chemical_formula_sum 'C56 H80 Cr N2 O4'
_chemical_formula_weight 897.22
_chemical_name_common (ONO)2Cr
_chemical_name_systematic
;
 Bis(bis(3,5-di-tert-butyl-2-oxyphenyl)amido)chromium(VI)
;
_space_group_IT_number 2
_symmetry_cell_setting triclinic
_symmetry_space_group_name_Hall '-P 1'
_symmetry_space_group_name_H-M 'P -1'
_atom_sites_solution_hydrogens mixed
_atom_sites_solution_primary direct
_atom_sites_solution_secondary difmap
_audit_creation_method SHELXL-97
_cell_angle_alpha 83.393(3)
_cell_angle_beta 73.886(5)
_cell_angle_gamma 76.116(4)
_cell_formula_units_Z 2
_cell_length_a 11.4672(7)
_cell_length_b 12.1310(5)
_cell_length_c 20.6054(9)
_cell_measurement_reflns_used 6888
_cell_measurement_temperature 100.00(10)
_cell_measurement_theta_max 29.3329
_cell_measurement_theta_min 3.1734
_cell_volume 2669.7(2)
_computing_cell_refinement
;
CrysAlisPro, Agilent Technologies,
Version 1.171.35.21 (release 20-01-2012 CrysAlis171 .NET)
(compiled Jan 23 2012,18:06:46)
;
_computing_data_collection
;
CrysAlisPro, Agilent Technologies,
Version 1.171.35.21 (release 20-01-2012 CrysAlis171 .NET)
(compiled Jan 23 2012,18:06:46)
;
_computing_data_reduction
;
CrysAlisPro, Agilent Technologies,
Version 1.171.35.21 (release 20-01-2012 CrysAlis171 .NET)
(compiled Jan 23 2012,18:06:46)
;
_computing_molecular_graphics 'XP (Sheldrick, 1998)'
_computing_publication_material 'XCIF (Sheldrick, 2001)'
_computing_structure_refinement 'XL (Sheldrick, 2001)'
_computing_structure_solution 'XS (Sheldrick, 2001)'
_diffrn_ambient_temperature 100(2)
_diffrn_detector_area_resol_mean 10.3875
_diffrn_measured_fraction_theta_full 0.843
_diffrn_measured_fraction_theta_max 0.843
_diffrn_measurement_device_type 'SuperNova, Dual, Cu at zero, Atlas'
_diffrn_measurement_method '\w scans'
_diffrn_radiation_monochromator mirror
_diffrn_radiation_source 'SuperNova (Mo) X-ray Source'
_diffrn_radiation_type MoK\a
_diffrn_radiation_wavelength 0.71073
_diffrn_reflns_av_R_equivalents 0.0582
_diffrn_reflns_av_sigmaI/netI 0.1063
_diffrn_reflns_limit_h_max 13
_diffrn_reflns_limit_h_min -15
_diffrn_reflns_limit_k_max 11
_diffrn_reflns_limit_k_min -16
_diffrn_reflns_limit_l_max 26
_diffrn_reflns_limit_l_min -27
_diffrn_reflns_number 21334
_diffrn_reflns_theta_full 29.40
_diffrn_reflns_theta_max 29.40
_diffrn_reflns_theta_min 3.18
_exptl_absorpt_coefficient_mu 0.258
_exptl_absorpt_correction_T_max 0.9949
_exptl_absorpt_correction_T_min 0.9575
_exptl_absorpt_correction_type multi-scan
_exptl_absorpt_process_details
;
CrysAlisPro, Agilent Technologies,
Version 1.171.35.21 (release 20-01-2012 CrysAlis171 .NET)
(compiled Jan 23 2012,18:06:46)
Empirical absorption correction using spherical harmonics,
 implemented in SCALE3 ABSPACK scaling algorithm.
;
_exptl_crystal_colour black
_exptl_crystal_density_diffrn 1.116
_exptl_crystal_density_method 'not measured'
_exptl_crystal_description block
_exptl_crystal_F_000 972
_exptl_crystal_recrystallization_method
;
 Crystals were grown from CH2Cl2.
;
_exptl_crystal_size_max 0.17
_exptl_crystal_size_mid 0.12
_exptl_crystal_size_min 0.02
_refine_diff_density_max 0.597
_refine_diff_density_min -0.893
_refine_diff_density_rms 0.074
_refine_ls_extinction_method none
_refine_ls_goodness_of_fit_ref 1.028
_refine_ls_hydrogen_treatment mixed
_refine_ls_matrix_type full
_refine_ls_number_parameters 862
_refine_ls_number_reflns 12428
_refine_ls_number_restraints 0
_refine_ls_restrained_S_all 1.028
_refine_ls_R_factor_all 0.0965
_refine_ls_R_factor_gt 0.0611
_refine_ls_shift/su_max 0.000
_refine_ls_shift/su_mean 0.000
_refine_ls_structure_factor_coef Fsqd
_refine_ls_weighting_details 'calc w=1/[\s^2^(Fo^2^)+(0.0618P)^2^+0.1212P] where P=(Fo^2^+2Fc^2^)/3'
_refine_ls_weighting_scheme calc
_refine_ls_wR_factor_gt 0.1322
_refine_ls_wR_factor_ref 0.1588
_reflns_number_gt 8668
_reflns_number_total 12428
_reflns_threshold_expression >2sigma(I)
_cod_data_source_file ic501222n_si_003.cif
_cod_data_source_block crono100
_cod_depositor_comments
;
The following automatic conversions were performed:

'_symmetry_cell_setting' value 'Triclinic' changed to 'triclinic'
according to
/home/saulius/struct/COD-crude-data--automatic-downloads/rss-feeds/ACS/lib/dictionaries/cif_core.dic
dictionary named 'cif_core.dic' version 2.4.2 from 2011-04-26.

Automatic conversion script
Id: cif_fix_values 2281 2013-09-26 08:29:07Z andrius 
;
_cod_original_sg_symbol_H-M P-1
_cod_database_code 4341128

loop_
_symmetry_equiv_pos_as_xyz
'x, y, z'
'-x, -y, -z'

loop_
_atom_site_label
_atom_site_type_symbol
_atom_site_fract_x
_atom_site_fract_y
_atom_site_fract_z
_atom_site_U_iso_or_equiv
_atom_site_adp_type
_atom_site_occupancy
_atom_site_symmetry_multiplicity
_atom_site_calc_flag
_atom_site_refinement_flags
_atom_site_disorder_assembly
_atom_site_disorder_group
Cr Cr 0.26303(3) 0.72785(3) 0.251285(17) 0.01288(12) Uani 1 1 d . . .
O1 O 0.16448(15) 0.66608(13) 0.21133(8) 0.0163(4) Uani 1 1 d . . .
O2 O 0.39628(15) 0.78044(13) 0.26424(7) 0.0147(4) Uani 1 1 d . . .
O3 O 0.32837(15) 0.57843(13) 0.28374(8) 0.0154(4) Uani 1 1 d . . .
O4 O 0.16458(15) 0.87671(13) 0.24672(7) 0.0141(3) Uani 1 1 d . . .
N1 N 0.36003(18) 0.73415(16) 0.15740(9) 0.0141(4) Uani 1 1 d . . .
N2 N 0.16353(17) 0.73418(16) 0.34421(9) 0.0122(4) Uani 1 1 d . . .
C21 C 0.4618(2) 0.7836(2) 0.14594(12) 0.0162(5) Uani 1 1 d . . .
C22 C 0.4782(2) 0.80597(19) 0.20864(11) 0.0136(5) Uani 1 1 d . . .
C23 C 0.5784(2) 0.8541(2) 0.21067(12) 0.0173(5) Uani 1 1 d . . .
C24 C 0.6564(2) 0.8785(2) 0.14899(13) 0.0202(5) Uani 1 1 d . . .
C25 C 0.6418(2) 0.8591(2) 0.08608(12) 0.0206(5) Uani 1 1 d . A .
C26 C 0.5434(3) 0.8124(2) 0.08516(13) 0.0210(6) Uani 1 1 d . . .
C27 C 0.5937(2) 0.8800(2) 0.27874(12) 0.0199(5) Uani 1 1 d . . .
C271 C 0.7064(3) 0.9325(3) 0.26941(16) 0.0313(7) Uani 1 1 d . . .
C272 C 0.6102(3) 0.7707(3) 0.32383(15) 0.0261(6) Uani 1 1 d . . .
C273 C 0.4776(3) 0.9657(3) 0.31392(15) 0.0253(6) Uani 1 1 d . . .
C28 C 0.7331(3) 0.8892(2) 0.01989(13) 0.0264(6) Uani 1 1 d . . .
C281 C 0.7303(5) 1.0184(4) 0.0180(2) 0.0375(10) Uani 0.641(3) 1 d P A 1
H28A H 0.6456 1.0622 0.0206 0.056 Uiso 0.641(3) 1 calc PR A 1
H28B H 0.7867 1.0400 -0.0242 0.056 Uiso 0.641(3) 1 calc PR A 1
H28C H 0.7571 1.0343 0.0566 0.056 Uiso 0.641(3) 1 calc PR A 1
C282 C 0.6895(5) 0.8751(5) -0.0441(2) 0.0450(12) Uani 0.641(3) 1 d P A 1
H28D H 0.6059 0.9224 -0.0408 0.067 Uiso 0.641(3) 1 calc PR A 1
H28E H 0.6880 0.7953 -0.0464 0.067 Uiso 0.641(3) 1 calc PR A 1
H28F H 0.7474 0.8990 -0.0850 0.067 Uiso 0.641(3) 1 calc PR A 1
C283 C 0.8570(5) 0.8199(5) 0.0159(2) 0.0431(11) Uani 0.641(3) 1 d P A 1
H28G H 0.9143 0.8397 -0.0264 0.065 Uiso 0.641(3) 1 calc PR A 1
H28H H 0.8549 0.7394 0.0173 0.065 Uiso 0.641(3) 1 calc PR A 1
H28I H 0.8854 0.8339 0.0543 0.065 Uiso 0.641(3) 1 calc PR A 1
C284 C 0.8027(9) 0.7732(7) -0.0163(4) 0.0375(10) Uani 0.359(3) 1 d P A 2
H28J H 0.8403 0.7189 0.0151 0.056 Uiso 0.359(3) 1 calc PR A 2
H28K H 0.8678 0.7881 -0.0564 0.056 Uiso 0.359(3) 1 calc PR A 2
H28L H 0.7427 0.7413 -0.0299 0.056 Uiso 0.359(3) 1 calc PR A 2
C285 C 0.8502(9) 0.9293(9) 0.0333(4) 0.0450(12) Uani 0.359(3) 1 d P A 2
H28M H 0.8887 0.8723 0.0633 0.067 Uiso 0.359(3) 1 calc PR A 2
H28N H 0.8205 1.0026 0.0546 0.067 Uiso 0.359(3) 1 calc PR A 2
H28O H 0.9116 0.9370 -0.0098 0.067 Uiso 0.359(3) 1 calc PR A 2
C286 C 0.6769(8) 0.9714(8) -0.0225(4) 0.0431(11) Uani 0.359(3) 1 d P A 2
H28P H 0.7400 0.9863 -0.0636 0.065 Uiso 0.359(3) 1 calc PR A 2
H28Q H 0.6385 1.0418 0.0013 0.065 Uiso 0.359(3) 1 calc PR A 2
H28R H 0.6130 0.9433 -0.0348 0.065 Uiso 0.359(3) 1 calc PR A 2
C11 C 0.3143(2) 0.6931(2) 0.11149(11) 0.0160(5) Uani 1 1 d . . .
C12 C 0.2053(2) 0.65438(19) 0.14540(11) 0.0149(5) Uani 1 1 d . . .
C13 C 0.1438(2) 0.6022(2) 0.10982(12) 0.0175(5) Uani 1 1 d . . .
C14 C 0.1948(2) 0.5971(2) 0.04102(12) 0.0205(6) Uani 1 1 d . . .
C15 C 0.3026(2) 0.6356(2) 0.00554(12) 0.0221(6) Uani 1 1 d . . .
C16 C 0.3623(3) 0.6831(2) 0.04123(12) 0.0194(5) Uani 1 1 d . . .
C17 C 0.0336(3) 0.5505(2) 0.14858(13) 0.0226(6) Uani 1 1 d . . .
C171 C -0.0746(3) 0.6421(3) 0.18554(16) 0.0312(7) Uani 1 1 d . . .
C172 C -0.0143(3) 0.4932(3) 0.10156(16) 0.0337(7) Uani 1 1 d . . .
C173 C 0.0762(3) 0.4590(3) 0.19974(16) 0.0305(7) Uani 1 1 d . . .
C18 C 0.3503(3) 0.6243(2) -0.07141(12) 0.0277(6) Uani 1 1 d . . .
C181 C 0.2561(4) 0.7065(3) -0.10483(15) 0.0387(8) Uani 1 1 d . . .
C182 C 0.4777(4) 0.6509(4) -0.09930(16) 0.0468(10) Uani 1 1 d . . .
C183 C 0.3602(3) 0.5020(3) -0.08875(15) 0.0352(8) Uani 1 1 d . . .
C31 C 0.1978(2) 0.64354(19) 0.38705(11) 0.0124(5) Uani 1 1 d . . .
C32 C 0.2906(2) 0.55673(19) 0.34954(11) 0.0131(5) Uani 1 1 d . . .
C33 C 0.3381(2) 0.4536(2) 0.38313(11) 0.0144(5) Uani 1 1 d . . .
C34 C 0.2912(2) 0.4441(2) 0.45244(12) 0.0167(5) Uani 1 1 d . . .
C35 C 0.2006(2) 0.5301(2) 0.49099(11) 0.0152(5) Uani 1 1 d . . .
C36 C 0.1558(2) 0.6293(2) 0.45777(11) 0.0142(5) Uani 1 1 d . . .
C37 C 0.4340(2) 0.3587(2) 0.34212(12) 0.0196(5) Uani 1 1 d . . .
C371 C 0.4819(3) 0.2588(2) 0.38831(15) 0.0276(6) Uani 1 1 d . . .
C372 C 0.3716(3) 0.3132(2) 0.29681(14) 0.0253(6) Uani 1 1 d . . .
C373 C 0.5465(3) 0.4032(3) 0.29855(14) 0.0245(6) Uani 1 1 d . . .
C38 C 0.1560(2) 0.5132(2) 0.56834(11) 0.0175(5) Uani 1 1 d . . .
C381 C 0.2591(3) 0.5268(3) 0.59902(14) 0.0274(6) Uani 1 1 d . . .
C382 C 0.0364(3) 0.5996(3) 0.59803(13) 0.0295(7) Uani 1 1 d . . .
C383 C 0.1286(3) 0.3947(2) 0.58830(14) 0.0218(6) Uani 1 1 d . . .
C41 C 0.0696(2) 0.83139(19) 0.35915(11) 0.0124(5) Uani 1 1 d . . .
C42 C 0.0760(2) 0.9092(2) 0.30244(11) 0.0124(5) Uani 1 1 d . . .
C43 C -0.0084(2) 1.0161(2) 0.30546(11) 0.0143(5) Uani 1 1 d . . .
C44 C -0.0979(2) 1.0376(2) 0.36672(12) 0.0145(5) Uani 1 1 d . . .
C45 C -0.1080(2) 0.9611(2) 0.42358(11) 0.0143(5) Uani 1 1 d . . .
C46 C -0.0239(2) 0.8575(2) 0.41861(12) 0.0137(5) Uani 1 1 d . . .
C47 C 0.0020(2) 1.1023(2) 0.24517(12) 0.0169(5) Uani 1 1 d . . .
C471 C -0.1034(3) 1.2083(2) 0.25875(14) 0.0230(6) Uani 1 1 d . . .
C472 C -0.0034(3) 1.0497(2) 0.18164(13) 0.0203(6) Uani 1 1 d . . .
C473 C 0.1267(3) 1.1381(2) 0.23181(15) 0.0248(6) Uani 1 1 d . . .
C48 C -0.2126(2) 0.9900(2) 0.48846(11) 0.0153(5) Uani 1 1 d . . .
C481 C -0.1877(3) 0.9116(3) 0.54893(13) 0.0251(6) Uani 1 1 d . . .
C482 C -0.3345(2) 0.9780(3) 0.47631(14) 0.0241(6) Uani 1 1 d . . .
C483 C -0.2263(3) 1.1132(2) 0.50581(15) 0.0265(6) Uani 1 1 d . . .
H46 H -0.031(2) 0.806(2) 0.4547(13) 0.015(6) Uiso 1 1 d . . .
H48F H -0.357(2) 1.0275(19) 0.4389(12) 0.007(6) Uiso 1 1 d . . .
H47C H -0.094(2) 1.256(2) 0.2171(14) 0.023(7) Uiso 1 1 d . . .
H34 H 0.322(2) 0.375(2) 0.4766(13) 0.023(7) Uiso 1 1 d . . .
H27I H 0.400(3) 0.938(2) 0.3248(13) 0.021(7) Uiso 1 1 d . . .
H24 H 0.725(3) 0.911(2) 0.1488(13) 0.021(7) Uiso 1 1 d . . .
H38H H 0.098(3) 0.382(2) 0.6368(15) 0.027(7) Uiso 1 1 d . . .
H37G H 0.528(2) 0.460(2) 0.2623(13) 0.020(7) Uiso 1 1 d . . .
H47E H -0.002(2) 1.105(2) 0.1450(14) 0.024(7) Uiso 1 1 d . . .
H14 H 0.154(2) 0.561(2) 0.0175(12) 0.015(6) Uiso 1 1 d . . .
H17H H 0.103(2) 0.487(2) 0.2347(13) 0.024(7) Uiso 1 1 d . . .
H17B H -0.147(3) 0.607(3) 0.2096(16) 0.044(9) Uiso 1 1 d . . .
H26 H 0.533(3) 0.802(2) 0.0450(14) 0.029(8) Uiso 1 1 d . . .
H47D H -0.085(3) 1.028(2) 0.1885(14) 0.030(7) Uiso 1 1 d . . .
H27H H 0.463(3) 1.034(3) 0.2847(14) 0.028(8) Uiso 1 1 d . . .
H16 H 0.432(3) 0.706(2) 0.0191(13) 0.018(7) Uiso 1 1 d . . .
H17G H 0.004(3) 0.423(2) 0.2239(14) 0.032(8) Uiso 1 1 d . . .
H37E H 0.343(2) 0.375(2) 0.2647(13) 0.024(7) Uiso 1 1 d . . .
H47B H -0.185(3) 1.187(2) 0.2662(13) 0.025(7) Uiso 1 1 d . . .
H38A H 0.332(3) 0.471(2) 0.5839(13) 0.021(7) Uiso 1 1 d . . .
H38D H 0.011(3) 0.582(2) 0.6441(14) 0.023(7) Uiso 1 1 d . . .
H37D H 0.299(3) 0.277(3) 0.3265(15) 0.037(8) Uiso 1 1 d . . .
H44 H -0.152(2) 1.106(2) 0.3692(11) 0.010(6) Uiso 1 1 d . . .
H36 H 0.096(2) 0.689(2) 0.4844(12) 0.017(6) Uiso 1 1 d . . .
H48A H -0.253(3) 0.935(2) 0.5895(14) 0.028(7) Uiso 1 1 d . . .
H47H H 0.202(3) 1.073(2) 0.2207(14) 0.031(8) Uiso 1 1 d . . .
H18A H 0.168(3) 0.694(3) -0.0881(17) 0.050(10) Uiso 1 1 d . . .
H47G H 0.138(3) 1.195(2) 0.1915(14) 0.031(8) Uiso 1 1 d . . .
H48E H -0.402(3) 0.993(2) 0.5182(14) 0.032(8) Uiso 1 1 d . . .
H47A H -0.105(2) 1.246(2) 0.2968(13) 0.018(7) Uiso 1 1 d . . .
H27E H 0.621(3) 0.788(2) 0.3663(16) 0.038(8) Uiso 1 1 d . . .
H37A H 0.415(3) 0.221(2) 0.4155(13) 0.020(7) Uiso 1 1 d . . .
H38G H 0.065(3) 0.382(2) 0.5662(14) 0.035(8) Uiso 1 1 d . . .
H27D H 0.539(3) 0.735(2) 0.3328(13) 0.024(7) Uiso 1 1 d . . .
H48D H -0.328(2) 0.901(2) 0.4637(13) 0.022(7) Uiso 1 1 d . . .
H17A H -0.047(3) 0.676(2) 0.2172(14) 0.030(8) Uiso 1 1 d . . .
H27G H 0.489(3) 0.983(2) 0.3527(15) 0.030(8) Uiso 1 1 d . . .
H18G H 0.417(3) 0.444(2) -0.0680(13) 0.022(7) Uiso 1 1 d . . .
H48C H -0.110(3) 0.910(2) 0.5576(13) 0.027(7) Uiso 1 1 d . . .
H27C H 0.716(3) 0.939(2) 0.3094(16) 0.036(8) Uiso 1 1 d . . .
H48I H -0.288(2) 1.131(2) 0.5454(13) 0.014(6) Uiso 1 1 d . . .
H38C H 0.237(3) 0.512(2) 0.6505(15) 0.030(8) Uiso 1 1 d . . .
H37I H 0.582(3) 0.435(2) 0.3248(13) 0.025(7) Uiso 1 1 d . . .
H37F H 0.430(3) 0.259(3) 0.2669(16) 0.042(9) Uiso 1 1 d . . .
H18F H 0.541(3) 0.598(3) -0.0767(17) 0.054(10) Uiso 1 1 d . . .
H17F H -0.041(3) 0.550(3) 0.0674(16) 0.038(9) Uiso 1 1 d . . .
H37C H 0.525(3) 0.283(2) 0.4147(14) 0.029(8) Uiso 1 1 d . . .
H38F H -0.032(3) 0.598(3) 0.5751(15) 0.041(9) Uiso 1 1 d . . .
H48H H -0.151(3) 1.124(3) 0.5116(15) 0.042(9) Uiso 1 1 d . . .
H17C H -0.104(3) 0.700(3) 0.1509(15) 0.034(8) Uiso 1 1 d . . .
H47I H 0.130(3) 1.174(3) 0.2698(15) 0.037(8) Uiso 1 1 d . . .
H38E H 0.049(3) 0.675(3) 0.5933(15) 0.038(9) Uiso 1 1 d . . .
H37B H 0.546(3) 0.204(3) 0.3582(16) 0.045(9) Uiso 1 1 d . . .
H18I H 0.277(3) 0.475(3) -0.0747(16) 0.047(9) Uiso 1 1 d . . .
H38B H 0.276(3) 0.609(3) 0.5861(14) 0.033(8) Uiso 1 1 d . . .
H27B H 0.698(3) 1.007(3) 0.2411(16) 0.047(10) Uiso 1 1 d . . .
H47F H 0.065(3) 0.984(2) 0.1693(13) 0.027(7) Uiso 1 1 d . . .
H37H H 0.614(3) 0.340(3) 0.2714(16) 0.050(9) Uiso 1 1 d . . .
H38I H 0.201(3) 0.340(3) 0.5737(16) 0.043(9) Uiso 1 1 d . . .
H27A H 0.788(3) 0.880(2) 0.2472(14) 0.029(8) Uiso 1 1 d . . .
H48G H -0.250(3) 1.173(3) 0.4681(18) 0.061(11) Uiso 1 1 d . . .
H17E H -0.086(3) 0.458(3) 0.1311(16) 0.044(9) Uiso 1 1 d . . .
H18B H 0.283(3) 0.698(3) -0.1540(17) 0.044(9) Uiso 1 1 d . . .
H18E H 0.471(3) 0.735(3) -0.0964(13) 0.027(8) Uiso 1 1 d . . .
H48B H -0.191(3) 0.836(3) 0.5447(14) 0.031(8) Uiso 1 1 d . . .
H18H H 0.395(3) 0.497(3) -0.1378(16) 0.041(9) Uiso 1 1 d . . .
H17D H 0.050(3) 0.433(3) 0.0781(17) 0.053(10) Uiso 1 1 d . . .
H27F H 0.687(3) 0.721(2) 0.3037(14) 0.032(8) Uiso 1 1 d . . .
H18D H 0.509(3) 0.644(3) -0.1463(19) 0.057(10) Uiso 1 1 d . . .
H17I H 0.147(3) 0.404(3) 0.1765(16) 0.043(9) Uiso 1 1 d . . .
H18C H 0.249(3) 0.782(3) -0.0956(17) 0.052(10) Uiso 1 1 d . . .

loop_
_atom_site_aniso_label
_atom_site_aniso_U_11
_atom_site_aniso_U_22
_atom_site_aniso_U_33
_atom_site_aniso_U_23
_atom_site_aniso_U_13
_atom_site_aniso_U_12
Cr 0.0140(2) 0.0126(2) 0.01070(19) -0.00273(14) -0.00123(15) -0.00172(16)
O1 0.0169(9) 0.0160(9) 0.0152(8) -0.0022(7) -0.0023(7) -0.0036(7)
O2 0.0145(9) 0.0156(9) 0.0128(8) -0.0037(6) -0.0006(7) -0.0028(7)
O3 0.0153(9) 0.0146(9) 0.0143(8) -0.0031(6) -0.0018(7) -0.0008(7)
O4 0.0145(9) 0.0158(9) 0.0105(7) -0.0019(6) -0.0001(7) -0.0036(7)
N1 0.0154(11) 0.0120(11) 0.0123(9) -0.0026(8) -0.0020(8) 0.0008(8)
N2 0.0115(10) 0.0141(11) 0.0109(9) -0.0028(7) -0.0021(8) -0.0025(8)
C21 0.0174(13) 0.0116(13) 0.0161(11) -0.0019(9) -0.0001(10) -0.0008(10)
C22 0.0109(12) 0.0093(12) 0.0148(11) -0.0012(9) 0.0024(9) 0.0023(9)
C23 0.0165(13) 0.0134(13) 0.0187(12) -0.0054(9) -0.0006(10) 0.0003(10)
C24 0.0174(14) 0.0188(14) 0.0227(13) -0.0048(10) 0.0003(11) -0.0053(11)
C25 0.0234(14) 0.0164(14) 0.0167(12) -0.0024(10) 0.0054(10) -0.0061(11)
C26 0.0293(16) 0.0165(14) 0.0145(12) -0.0022(10) -0.0004(11) -0.0054(12)
C27 0.0152(13) 0.0247(15) 0.0179(12) -0.0075(10) 0.0032(10) -0.0064(11)
C271 0.0259(17) 0.046(2) 0.0264(16) -0.0137(14) 0.0002(13) -0.0179(15)
C272 0.0220(16) 0.0326(17) 0.0249(15) -0.0004(12) -0.0093(12) -0.0048(14)
C273 0.0216(15) 0.0275(17) 0.0253(15) -0.0143(12) 0.0025(12) -0.0065(13)
C28 0.0308(16) 0.0264(16) 0.0197(13) -0.0007(11) 0.0057(11) -0.0166(13)
C281 0.048(3) 0.033(3) 0.028(2) 0.0023(17) 0.0043(19) -0.020(2)
C282 0.049(3) 0.077(4) 0.0168(19) -0.004(2) 0.0054(18) -0.044(3)
C283 0.037(3) 0.050(3) 0.023(2) 0.0073(19) 0.0167(18) -0.006(2)
C284 0.048(3) 0.033(3) 0.028(2) 0.0023(17) 0.0043(19) -0.020(2)
C285 0.049(3) 0.077(4) 0.0168(19) -0.004(2) 0.0054(18) -0.044(3)
C286 0.037(3) 0.050(3) 0.023(2) 0.0073(19) 0.0167(18) -0.006(2)
C11 0.0201(13) 0.0123(13) 0.0136(11) -0.0018(9) -0.0049(10) 0.0017(10)
C12 0.0189(13) 0.0102(12) 0.0123(11) -0.0021(9) -0.0041(10) 0.0036(10)
C13 0.0190(13) 0.0147(13) 0.0188(12) -0.0012(9) -0.0069(10) -0.0013(10)
C14 0.0247(15) 0.0216(14) 0.0179(12) -0.0054(10) -0.0102(11) -0.0027(11)
C15 0.0250(15) 0.0241(15) 0.0161(12) -0.0042(10) -0.0075(11) 0.0006(12)
C16 0.0207(15) 0.0212(15) 0.0134(12) -0.0018(10) -0.0010(11) -0.0027(12)
C17 0.0266(15) 0.0236(15) 0.0210(13) -0.0047(10) -0.0083(11) -0.0078(12)
C171 0.0189(15) 0.043(2) 0.0321(16) -0.0125(14) -0.0024(13) -0.0067(14)
C172 0.0364(19) 0.045(2) 0.0281(16) -0.0066(15) -0.0093(15) -0.0204(17)
C173 0.042(2) 0.0245(17) 0.0311(16) 0.0028(13) -0.0137(15) -0.0170(15)
C18 0.0301(16) 0.0406(18) 0.0128(12) -0.0066(11) -0.0035(11) -0.0089(13)
C181 0.059(3) 0.040(2) 0.0178(15) -0.0030(13) -0.0140(15) -0.0069(18)
C182 0.050(2) 0.080(3) 0.0130(15) -0.0126(16) 0.0050(15) -0.031(2)
C183 0.0347(19) 0.046(2) 0.0214(15) -0.0158(13) -0.0079(14) 0.0058(16)
C31 0.0126(12) 0.0109(12) 0.0157(11) -0.0015(9) -0.0057(9) -0.0038(9)
C32 0.0150(12) 0.0135(13) 0.0120(11) -0.0011(9) -0.0043(9) -0.0040(10)
C33 0.0124(12) 0.0130(13) 0.0177(12) -0.0026(9) -0.0033(10) -0.0024(10)
C34 0.0197(14) 0.0118(13) 0.0197(12) 0.0022(10) -0.0080(11) -0.0038(10)
C35 0.0170(13) 0.0165(13) 0.0139(11) -0.0006(9) -0.0058(10) -0.0051(10)
C36 0.0134(12) 0.0153(13) 0.0137(11) -0.0038(9) -0.0020(10) -0.0029(10)
C37 0.0210(14) 0.0160(14) 0.0169(12) -0.0025(10) -0.0019(10) 0.0025(11)
C371 0.0299(17) 0.0190(16) 0.0254(15) -0.0011(12) -0.0040(13) 0.0072(13)
C372 0.0352(18) 0.0175(15) 0.0218(14) -0.0046(11) -0.0071(13) -0.0014(13)
C373 0.0168(14) 0.0289(17) 0.0237(14) -0.0008(12) -0.0046(12) 0.0019(12)
C38 0.0207(14) 0.0183(14) 0.0129(11) 0.0009(9) -0.0041(10) -0.0040(11)
C381 0.0340(18) 0.0302(18) 0.0228(15) 0.0017(12) -0.0123(13) -0.0117(15)
C382 0.0359(18) 0.0288(18) 0.0113(13) -0.0009(11) 0.0031(12) 0.0054(14)
C383 0.0230(15) 0.0219(16) 0.0185(13) 0.0042(11) -0.0023(12) -0.0073(12)
C41 0.0127(12) 0.0105(12) 0.0146(11) -0.0038(9) -0.0038(9) -0.0019(9)
C42 0.0091(11) 0.0165(13) 0.0110(11) -0.0044(9) 0.0011(9) -0.0042(10)
C43 0.0135(12) 0.0140(13) 0.0163(11) -0.0019(9) -0.0039(10) -0.0041(10)
C44 0.0121(12) 0.0122(13) 0.0185(12) -0.0039(9) -0.0039(10) 0.0000(10)
C45 0.0101(12) 0.0168(13) 0.0167(11) -0.0057(9) -0.0032(9) -0.0022(10)
C46 0.0129(12) 0.0146(13) 0.0135(11) -0.0023(9) -0.0024(9) -0.0035(10)
C47 0.0157(13) 0.0128(13) 0.0195(12) 0.0004(9) -0.0021(10) -0.0010(10)
C471 0.0236(16) 0.0161(15) 0.0246(14) 0.0047(11) -0.0054(12) 0.0011(12)
C472 0.0199(15) 0.0223(16) 0.0156(12) 0.0046(10) -0.0031(11) -0.0029(12)
C473 0.0240(16) 0.0170(15) 0.0318(15) 0.0027(12) -0.0045(12) -0.0066(12)
C48 0.0110(12) 0.0157(13) 0.0157(11) -0.0044(9) -0.0004(9) 0.0020(10)
C481 0.0210(16) 0.0313(18) 0.0143(13) 0.0000(11) 0.0000(11) 0.0051(13)
C482 0.0157(14) 0.0345(18) 0.0207(14) -0.0064(12) -0.0004(11) -0.0052(12)
C483 0.0238(16) 0.0268(17) 0.0254(15) -0.0131(12) 0.0024(13) -0.0035(13)

loop_
_atom_type_symbol
_atom_type_description
_atom_type_scat_dispersion_real
_atom_type_scat_dispersion_imag
_atom_type_scat_source
C C 0.0033 0.0016 'International Tables Vol C Tables 4.2.6.8 and 6.1.1.4'
H H 0.0000 0.0000 'International Tables Vol C Tables 4.2.6.8 and 6.1.1.4'
N N 0.0061 0.0033 'International Tables Vol C Tables 4.2.6.8 and 6.1.1.4'
O O 0.0106 0.0060 'International Tables Vol C Tables 4.2.6.8 and 6.1.1.4'
Cr Cr 0.3209 0.6236 'International Tables Vol C Tables 4.2.6.8 and 6.1.1.4'

loop_
_geom_angle_atom_site_label_1
_geom_angle_atom_site_label_2
_geom_angle_atom_site_label_3
_geom_angle
O2 Cr O1 161.96(7)
O2 Cr O4 92.96(7)
O1 Cr O4 92.59(7)
O2 Cr O3 90.80(7)
O1 Cr O3 89.19(7)
O4 Cr O3 162.01(7)
O2 Cr N2 97.23(7)
O1 Cr N2 100.57(7)
O4 Cr N2 81.25(7)
O3 Cr N2 80.82(7)
O2 Cr N1 81.34(7)
O1 Cr N1 81.11(7)
O4 Cr N1 94.67(7)
O3 Cr N1 103.30(7)
N2 Cr N1 175.62(8)
C22 O2 Cr 116.04(13)
C12 O1 Cr 116.09(15)
C32 O3 Cr 115.87(14)
C42 O4 Cr 115.99(14)
C11 N1 C21 129.5(2)
C11 N1 Cr 115.37(16)
C21 N1 Cr 115.08(14)
C31 N2 C41 128.77(19)
C31 N2 Cr 115.73(15)
C41 N2 Cr 115.46(15)
N1 C21 C26 130.5(2)
N1 C21 C22 109.8(2)
C26 C21 C22 119.7(2)
O2 C22 C23 122.12(19)
O2 C22 C21 117.1(2)
C23 C22 C21 120.8(2)
C24 C23 C22 116.5(2)
C24 C23 C27 123.2(2)
C22 C23 C27 120.3(2)
C23 C24 C25 124.3(2)
C23 C24 H24 118.3(15)
C25 C24 H24 117.4(15)
C26 C25 C24 118.4(2)
C26 C25 C28 120.9(2)
C24 C25 C28 120.7(2)
C25 C26 C21 120.4(2)
C25 C26 H26 118.1(18)
C21 C26 H26 121.5(18)
C271 C27 C273 107.8(2)
C271 C27 C272 108.4(2)
C273 C27 C272 109.7(2)
C271 C27 C23 111.7(2)
C273 C27 C23 109.0(2)
C272 C27 C23 110.2(2)
C27 C271 H27C 108(2)
C27 C271 H27B 111.1(18)
H27C C271 H27B 114(3)
C27 C271 H27A 113.2(15)
H27C C271 H27A 102(2)
H27B C271 H27A 108(3)
C27 C272 H27E 109.5(17)
C27 C272 H27D 111.5(15)
H27E C272 H27D 110(2)
C27 C272 H27F 108.9(18)
H27E C272 H27F 104(2)
H27D C272 H27F 113(2)
C27 C273 H27I 114.0(15)
C27 C273 H27H 110.7(17)
H27I C273 H27H 105(2)
C27 C273 H27G 108.3(18)
H27I C273 H27G 108(2)
H27H C273 H27G 111(2)
C286 C28 C283 135.9(4)
C286 C28 C25 113.8(4)
C283 C28 C25 110.2(3)
C286 C28 C281 56.2(5)
C283 C28 C281 111.9(4)
C25 C28 C281 107.9(3)
C286 C28 C282 49.6(4)
C283 C28 C282 110.4(3)
C25 C28 C282 111.9(3)
C281 C28 C282 104.4(3)
C286 C28 C284 112.6(5)
C283 C28 C284 49.3(4)
C25 C28 C284 107.2(3)
C281 C28 C284 144.5(4)
C282 C28 C284 66.5(4)
C286 C28 C285 109.6(6)
C283 C28 C285 53.3(4)
C25 C28 C285 112.3(3)
C281 C28 C285 60.8(4)
C282 C28 C285 135.8(4)
C284 C28 C285 100.6(5)
C28 C281 H28A 109.5
C28 C281 H28B 109.5
H28A C281 H28B 109.5
C28 C281 H28C 109.5
H28A C281 H28C 109.5
H28B C281 H28C 109.5
C28 C282 H28D 109.5
C28 C282 H28E 109.5
H28D C282 H28E 109.5
C28 C282 H28F 109.5
H28D C282 H28F 109.5
H28E C282 H28F 109.5
C28 C283 H28G 109.5
C28 C283 H28H 109.5
H28G C283 H28H 109.5
C28 C283 H28I 109.5
H28G C283 H28I 109.5
H28H C283 H28I 109.5
C28 C284 H28J 109.5
C28 C284 H28K 109.5
H28J C284 H28K 109.5
C28 C284 H28L 109.5
H28J C284 H28L 109.5
H28K C284 H28L 109.5
C28 C285 H28M 109.5
C28 C285 H28N 109.5
H28M C285 H28N 109.5
C28 C285 H28O 109.5
H28M C285 H28O 109.5
H28N C285 H28O 109.5
C28 C286 H28P 109.5
C28 C286 H28Q 109.5
H28P C286 H28Q 109.5
C28 C286 H28R 109.5
H28P C286 H28R 109.5
H28Q C286 H28R 109.5
N1 C11 C16 129.9(2)
N1 C11 C12 110.11(19)
C16 C11 C12 119.9(2)
O1 C12 C11 117.27(19)
O1 C12 C13 121.6(2)
C11 C12 C13 121.1(2)
C14 C13 C12 115.7(2)
C14 C13 C17 124.0(2)
C12 C13 C17 120.1(2)
C13 C14 C15 124.6(2)
C13 C14 H14 115.5(15)
C15 C14 H14 119.8(15)
C16 C15 C14 118.6(2)
C16 C15 C18 121.9(2)
C14 C15 C18 119.4(2)
C15 C16 C11 120.0(3)
C15 C16 H16 119.0(15)
C11 C16 H16 121.0(15)
C13 C17 C173 108.6(2)
C13 C17 C172 111.9(2)
C173 C17 C172 107.5(2)
C13 C17 C171 110.8(2)
C173 C17 C171 109.8(2)
C172 C17 C171 108.1(2)
C17 C171 H17B 110.0(18)
C17 C171 H17A 109.2(17)
H17B C171 H17A 111(2)
C17 C171 H17C 109.0(17)
H17B C171 H17C 106(2)
H17A C171 H17C 112(2)
C17 C172 H17F 109.3(17)
C17 C172 H17E 107.5(16)
H17F C172 H17E 112(2)
C17 C172 H17D 111.5(19)
H17F C172 H17D 108(3)
H17E C172 H17D 108(3)
C17 C173 H17H 115.1(15)
C17 C173 H17G 108.4(16)
H17H C173 H17G 106(2)
C17 C173 H17I 109.3(19)
H17H C173 H17I 106(2)
H17G C173 H17I 112(3)
C182 C18 C183 107.5(3)
C182 C18 C15 112.2(2)
C183 C18 C15 109.9(2)
C182 C18 C181 109.9(3)
C183 C18 C181 109.3(2)
C15 C18 C181 108.0(2)
C18 C181 H18A 114.5(19)
C18 C181 H18B 109.1(18)
H18A C181 H18B 108(2)
C18 C181 H18C 111.2(19)
H18A C181 H18C 104(3)
H18B C181 H18C 110(3)
C18 C182 H18F 111(2)
C18 C182 H18E 109.1(17)
H18F C182 H18E 115(2)
C18 C182 H18D 114(2)
H18F C182 H18D 107(3)
H18E C182 H18D 100(3)
C18 C183 H18G 113.8(15)
C18 C183 H18I 115.2(18)
H18G C183 H18I 105(2)
C18 C183 H18H 107.3(18)
H18G C183 H18H 106(2)
H18I C183 H18H 110(2)
N2 C31 C36 129.6(2)
N2 C31 C32 110.3(2)
C36 C31 C32 120.1(2)
O3 C32 C33 123.4(2)
O3 C32 C31 116.4(2)
C33 C32 C31 120.2(2)
C34 C33 C32 116.8(2)
C34 C33 C37 123.3(2)
C32 C33 C37 119.9(2)
C33 C34 C35 124.0(2)
C33 C34 H34 118.6(16)
C35 C34 H34 117.4(16)
C36 C35 C34 118.4(2)
C36 C35 C38 121.1(2)
C34 C35 C38 120.5(2)
C35 C36 C31 120.4(2)
C35 C36 H36 118.4(15)
C31 C36 H36 121.2(15)
C373 C37 C33 110.7(2)
C373 C37 C372 109.9(2)
C33 C37 C372 108.5(2)
C373 C37 C371 107.7(2)
C33 C37 C371 111.8(2)
C372 C37 C371 108.2(2)
C37 C371 H37A 112.5(15)
C37 C371 H37C 110.0(17)
H37A C371 H37C 113(2)
C37 C371 H37B 106.3(18)
H37A C371 H37B 109(2)
H37C C371 H37B 105(2)
C37 C372 H37E 110.6(14)
C37 C372 H37D 110.2(15)
H37E C372 H37D 112(2)
C37 C372 H37F 111.8(18)
H37E C372 H37F 102(2)
H37D C372 H37F 110(2)
C37 C373 H37G 114.4(15)
C37 C373 H37I 110.9(17)
H37G C373 H37I 108(2)
C37 C373 H37H 112.2(19)
H37G C373 H37H 102(2)
H37I C373 H37H 109(2)
C383 C38 C382 107.1(2)
C383 C38 C381 109.6(2)
C382 C38 C381 109.1(2)
C383 C38 C35 110.70(19)
C382 C38 C35 112.1(2)
C381 C38 C35 108.2(2)
C38 C381 H38A 110.8(15)
C38 C381 H38C 111.8(15)
H38A C381 H38C 103(2)
C38 C381 H38B 109.4(14)
H38A C381 H38B 111(2)
H38C C381 H38B 111(2)
C38 C382 H38D 108.4(16)
C38 C382 H38F 111.1(17)
H38D C382 H38F 110(2)
C38 C382 H38E 112(2)
H38D C382 H38E 107(2)
H38F C382 H38E 108(2)
C38 C383 H38H 113.0(16)
C38 C383 H38G 111.1(16)
H38H C383 H38G 108(2)
C38 C383 H38I 109(2)
H38H C383 H38I 108(2)
H38G C383 H38I 107(2)
N2 C41 C46 129.7(2)
N2 C41 C42 110.3(2)
C46 C41 C42 120.0(2)
O4 C42 C41 116.7(2)
O4 C42 C43 122.3(2)
C41 C42 C43 121.1(2)
C44 C43 C42 116.0(2)
C44 C43 C47 122.9(2)
C42 C43 C47 121.1(2)
C43 C44 C45 124.2(2)
C43 C44 H44 116.6(15)
C45 C44 H44 119.2(15)
C46 C45 C44 118.1(2)
C46 C45 C48 121.1(2)
C44 C45 C48 120.8(2)
C45 C46 C41 120.6(2)
C45 C46 H46 118.8(16)
C41 C46 H46 120.6(16)
C43 C47 C471 111.7(2)
C43 C47 C473 108.44(19)
C471 C47 C473 108.8(2)
C43 C47 C472 110.57(19)
C471 C47 C472 107.9(2)
C473 C47 C472 109.5(2)
C47 C471 H47C 107.0(16)
C47 C471 H47B 109.9(15)
H47C C471 H47B 105(2)
C47 C471 H47A 112.8(15)
H47C C471 H47A 113(2)
H47B C471 H47A 108(2)
C47 C472 H47E 110.0(15)
C47 C472 H47D 111.1(16)
H47E C472 H47D 104(2)
C47 C472 H47F 111.1(14)
H47E C472 H47F 110(2)
H47D C472 H47F 110(2)
C47 C473 H47H 113.8(16)
C47 C473 H47G 111.2(15)
H47H C473 H47G 106(2)
C47 C473 H47I 110.4(18)
H47H C473 H47I 109(2)
H47G C473 H47I 107(2)
C481 C48 C482 109.0(2)
C481 C48 C483 108.2(2)
C482 C48 C483 108.8(2)
C481 C48 C45 112.0(2)
C482 C48 C45 108.53(18)
C483 C48 C45 110.2(2)
C48 C481 H48A 109.8(16)
C48 C481 H48C 114.0(17)
H48A C481 H48C 108(2)
C48 C481 H48B 112.7(16)
H48A C481 H48B 104(2)
H48C C481 H48B 108(2)
C48 C482 H48F 113.1(14)
C48 C482 H48E 109.3(15)
H48F C482 H48E 110(2)
C48 C482 H48D 110.7(15)
H48F C482 H48D 105.0(19)
H48E C482 H48D 108(2)
C48 C483 H48I 110.7(16)
C48 C483 H48H 110.5(19)
H48I C483 H48H 109(2)
C48 C483 H48G 112.9(18)
H48I C483 H48G 107(2)
H48H C483 H48G 107(3)

loop_
_geom_bond_atom_site_label_1
_geom_bond_atom_site_label_2
_geom_bond_distance
Cr O2 1.8833(15)
Cr O1 1.8924(15)
Cr O4 1.8936(16)
Cr O3 1.9083(16)
Cr N2 1.9373(19)
Cr N1 1.9488(19)
O2 C22 1.324(3)
O1 C12 1.321(3)
O3 C32 1.320(3)
O4 C42 1.330(3)
N1 C11 1.388(3)
N1 C21 1.389(3)
N2 C31 1.380(3)
N2 C41 1.391(3)
C21 C26 1.404(3)
C21 C22 1.421(3)
C22 C23 1.420(3)
C23 C24 1.383(4)
C23 C27 1.537(3)
C24 C25 1.405(3)
C24 H24 0.96(3)
C25 C26 1.384(4)
C25 C28 1.538(4)
C26 H26 0.89(3)
C27 C271 1.530(4)
C27 C273 1.533(4)
C27 C272 1.533(4)
C271 H27C 0.87(3)
C271 H27B 1.02(3)
C271 H27A 1.02(3)
C272 H27E 0.97(3)
C272 H27D 0.98(3)
C272 H27F 0.95(3)
C273 H27I 0.98(3)
C273 H27H 0.97(3)
C273 H27G 0.90(3)
C28 C286 1.405(9)
C28 C283 1.453(6)
C28 C281 1.556(5)
C28 C282 1.574(5)
C28 C284 1.596(9)
C28 C285 1.633(8)
C281 H28A 0.9800
C281 H28B 0.9800
C281 H28C 0.9800
C282 H28D 0.9800
C282 H28E 0.9800
C282 H28F 0.9800
C283 H28G 0.9800
C283 H28H 0.9800
C283 H28I 0.9800
C284 H28J 0.9800
C284 H28K 0.9800
C284 H28L 0.9800
C285 H28M 0.9800
C285 H28N 0.9800
C285 H28O 0.9800
C286 H28P 0.9800
C286 H28Q 0.9800
C286 H28R 0.9800
C11 C16 1.407(3)
C11 C12 1.412(3)
C12 C13 1.430(3)
C13 C14 1.378(3)
C13 C17 1.527(4)
C14 C15 1.406(4)
C14 H14 0.96(2)
C15 C16 1.382(3)
C15 C18 1.538(3)
C16 H16 0.89(3)
C17 C173 1.529(4)
C17 C172 1.535(3)
C17 C171 1.537(4)
C171 H17B 1.00(3)
C171 H17A 0.97(3)
C171 H17C 1.01(3)
C172 H17F 0.99(3)
C172 H17E 1.03(4)
C172 H17D 0.96(4)
C173 H17H 0.98(2)
C173 H17G 1.00(3)
C173 H17I 0.96(3)
C18 C182 1.512(4)
C18 C183 1.537(4)
C18 C181 1.539(4)
C181 H18A 1.02(4)
C181 H18B 0.98(3)
C181 H18C 0.94(3)
C182 H18F 1.03(3)
C182 H18E 1.01(3)
C182 H18D 0.94(4)
C183 H18G 0.98(3)
C183 H18I 1.04(3)
C183 H18H 0.98(3)
C31 C36 1.406(3)
C31 C32 1.425(3)
C32 C33 1.422(3)
C33 C34 1.381(3)
C33 C37 1.534(3)
C34 C35 1.418(3)
C34 H34 0.97(3)
C35 C36 1.374(3)
C35 C38 1.538(3)
C36 H36 0.97(3)
C37 C373 1.531(4)
C37 C372 1.538(3)
C37 C371 1.543(4)
C371 H37A 1.00(3)
C371 H37C 0.94(3)
C371 H37B 0.98(3)
C372 H37E 0.99(3)
C372 H37D 1.04(3)
C372 H37F 0.96(3)
C373 H37G 0.99(3)
C373 H37I 0.92(3)
C373 H37H 1.03(3)
C38 C383 1.531(4)
C38 C382 1.532(4)
C38 C381 1.535(3)
C381 H38A 0.94(3)
C381 H38C 1.03(3)
C381 H38B 1.05(3)
C382 H38D 0.93(3)
C382 H38F 1.03(3)
C382 H38E 0.95(3)
C383 H38H 0.97(3)
C383 H38G 1.01(3)
C383 H38I 0.93(3)
C41 C46 1.396(3)
C41 C42 1.412(3)
C42 C43 1.416(3)
C43 C44 1.394(3)
C43 C47 1.527(3)
C44 C45 1.405(3)
C44 H44 0.91(2)
C45 C46 1.383(3)
C45 C48 1.538(3)
C46 H46 0.91(3)
C47 C471 1.530(3)
C47 C473 1.537(4)
C47 C472 1.543(3)
C471 H47C 0.98(3)
C471 H47B 1.00(3)
C471 H47A 0.94(2)
C472 H47E 0.95(3)
C472 H47D 1.00(3)
C472 H47F 0.98(3)
C473 H47H 1.02(3)
C473 H47G 1.02(3)
C473 H47I 0.95(3)
C48 C481 1.528(3)
C48 C482 1.529(3)
C48 C483 1.538(4)
C481 H48A 0.97(3)
C481 H48C 0.95(3)
C481 H48B 0.94(3)
C482 H48F 0.97(2)
C482 H48E 0.99(3)
C482 H48D 0.98(3)
C483 H48I 0.93(3)
C483 H48H 0.94(3)
C483 H48G 1.05(4)
